data_4307154
loop_
_publ_author_name
'Jeffrey B. Bonanno'
'Thomas P. Henry'
'Peter T. Wolczanski'
'Aaron W. Pierpont'
'Thomas R. Cundari'

_publ_section_title
;
Evidence for Strong Tantalum-to-Boron Dative Interactions in
(silox)3Ta(BH3) and (silox)3Ta(\h2-B,Cl-BCl2Ph) (silox =tBu3SiO)1
;
_journal_name_full 'Inorganic Chemistry'
_journal_page_first 1222
_journal_page_last 1232
_journal_paper_doi 10.1021/ic0616885
_journal_volume 46
_journal_year 2007
_chemical_formula_sum 'C42 H86 B Cl2 O3 Si3 Ta'
_chemical_formula_weight 986.04
_chemical_name_systematic
; 
 ? 
;
_space_group_IT_number 2
_symmetry_cell_setting triclinic
_symmetry_space_group_name_Hall '-P 1'
_symmetry_space_group_name_H-M 'P -1'
_atom_sites_solution_hydrogens geom
_atom_sites_solution_primary direct
_atom_sites_solution_secondary difmap
_audit_creation_method SHELXL
_cell_angle_alpha 102.020(10)
_cell_angle_beta 96.160(10)
_cell_angle_gamma 119.120(10)
_cell_formula_units_Z 2
_cell_length_a 13.1510(10)
_cell_length_b 13.1990(10)
_cell_length_c 17.441(2)
_cell_measurement_reflns_used 25
_cell_measurement_temperature 293(2)
_cell_measurement_theta_max 25
_cell_measurement_theta_min 15
_cell_volume 2508.5(5)
_computing_cell_refinement 'Siemens XSCANS'
_computing_data_collection 'Siemens XSCANS'
_computing_data_reduction 'Siemens XSCANS'
_computing_molecular_graphics 'Siemens XP'
_computing_publication_material 'Siemens CIFTAB'
_computing_structure_refinement 'SHELXL-93 (Sheldrick, 1993)'
_computing_structure_solution 'SHELXS-86 (Sheldrick, 1990)'
_diffrn_ambient_temperature 293(2)
_diffrn_measurement_device 'Siemens P4'
_diffrn_measurement_method \w/2\q
_diffrn_radiation_monochromator graphite
_diffrn_radiation_source 'fine-focus sealed tube'
_diffrn_radiation_type MoK\a
_diffrn_radiation_wavelength 0.71073
_diffrn_reflns_av_R_equivalents 0.0819
_diffrn_reflns_av_sigmaI/netI 0.0562
_diffrn_reflns_limit_h_max 14
_diffrn_reflns_limit_h_min 0
_diffrn_reflns_limit_k_max 12
_diffrn_reflns_limit_k_min -14
_diffrn_reflns_limit_l_max 19
_diffrn_reflns_limit_l_min -19
_diffrn_reflns_number 7851
_diffrn_reflns_theta_max 23.75
_diffrn_reflns_theta_min 1.23
_diffrn_standards_decay_% 0
_diffrn_standards_interval_count 97
_diffrn_standards_number 3
_exptl_absorpt_coefficient_mu 2.402
_exptl_absorpt_correction_type empirical
_exptl_crystal_colour orange
_exptl_crystal_density_diffrn 1.305
_exptl_crystal_density_meas ?
_exptl_crystal_F_000 1032
_refine_diff_density_max 1.834
_refine_diff_density_min -1.820
_refine_diff_density_rms 0.127
_refine_ls_extinction_method none
_refine_ls_goodness_of_fit_all 1.040
_refine_ls_goodness_of_fit_obs 1.038
_refine_ls_hydrogen_treatment riding
_refine_ls_matrix_type full
_refine_ls_number_parameters 464
_refine_ls_number_reflns 7468
_refine_ls_number_restraints 0
_refine_ls_restrained_S_all 1.077
_refine_ls_restrained_S_obs 1.038
_refine_ls_R_factor_all 0.0560
_refine_ls_R_factor_obs 0.0433
_refine_ls_shift/esd_max -0.009
_refine_ls_shift/esd_mean 0.001
_refine_ls_structure_factor_coef Fsqd
_refine_ls_weighting_details 'w=1/[\s^2^(Fo^2^)+(0.0595P)^2^+7.1714P] where P=(Fo^2^+2Fc^2^)/3'
_refine_ls_weighting_scheme calc
_refine_ls_wR_factor_all 0.1174
_refine_ls_wR_factor_obs 0.1047
_reflns_number_observed 6444
_reflns_number_total 7476
_reflns_observed_criterion >2sigma(I)
_cod_data_source_file ic0616885si20060906_042208.cif
_cod_data_source_block ta_b
_cod_depositor_comments
;
The following automatic conversions were performed:
'_symmetry_cell_setting' value 'Triclinic' changed to 'triclinic'
according to '/home/saulius/struct/CIF-dictionaries/cif_core.dic'
dictionary named 'cif_core.dic' version 2.4.1 from 2010-06-29.

Automatic conversion script
Id: cif_fix_enum 1527 2010-12-29 10:47:43Z saulius 

The following automatic conversions were performed:

'_refine_ls_weighting_scheme' value 'calc
w=1/[\s^2^(Fo^2^)+(0.0595P)^2^+7.1714P] where P=(Fo^2^+2Fc^2^)/3' was
changed to 'calc'. New tag '_refine_ls_weighting_details' was
created. The value of the new tag was set to
'w=1/[\s^2^(Fo^2^)+(0.0595P)^2^+7.1714P] where P=(Fo^2^+2Fc^2^)/3'.

Automatic conversion script
Id: cif_fix_values 3143 2015-03-26 13:38:13Z robertas 
;
_cod_original_cell_volume 2508.5(4)
_cod_database_code 4307154

loop_
_symmetry_equiv_pos_as_xyz
'x, y, z'
'-x, -y, -z'

loop_
_atom_site_aniso_label
_atom_site_aniso_U_11
_atom_site_aniso_U_22
_atom_site_aniso_U_33
_atom_site_aniso_U_23
_atom_site_aniso_U_13
_atom_site_aniso_U_12
Ta1 0.01992(15) 0.0213(2) 0.0266(2) 0.00918(10) 0.00293(10) 0.00897(11)
Cl1 0.0439(10) 0.0440(10) 0.0332(10) 0.0122(8) 0.0091(8) 0.0258(9)
Cl2 0.0374(11) 0.0397(11) 0.0649(14) 0.0181(10) -0.0060(9) 0.0081(9)
Si1 0.0325(10) 0.0234(10) 0.0343(11) 0.0113(8) 0.0040(8) 0.0119(8)
Si2 0.0219(10) 0.0288(10) 0.0333(10) 0.0105(8) 0.0050(8) 0.0065(8)
Si3 0.0300(11) 0.0369(11) 0.0459(12) 0.0125(9) 0.0124(9) 0.0202(9)
O1 0.028(2) 0.024(2) 0.035(3) 0.013(2) 0.004(2) 0.011(2)
O2 0.019(2) 0.031(3) 0.030(3) 0.012(2) 0.003(2) 0.006(2)
O3 0.029(3) 0.027(3) 0.049(3) 0.016(2) 0.011(2) 0.015(2)
C01 0.036(4) 0.040(4) 0.030(4) 0.010(3) 0.004(3) 0.018(4)
C02 0.040(5) 0.052(5) 0.078(6) 0.035(5) 0.015(4) 0.026(4)
C03 0.057(6) 0.052(6) 0.095(8) 0.035(6) 0.017(6) 0.022(5)
C04 0.083(7) 0.046(5) 0.060(6) 0.026(4) 0.007(5) 0.036(5)
C05 0.062(6) 0.062(6) 0.098(8) 0.044(6) -0.006(6) 0.035(6)
C06 0.038(5) 0.049(5) 0.079(7) 0.027(5) -0.004(4) 0.017(4)
C1 0.053(5) 0.033(4) 0.041(4) 0.019(3) 0.010(4) 0.019(4)
C2 0.048(5) 0.034(4) 0.057(5) 0.017(4) 0.015(4) 0.025(4)
C3 0.041(4) 0.033(4) 0.041(4) 0.012(3) 0.000(3) 0.011(4)
C4 0.026(4) 0.041(4) 0.051(5) 0.014(4) 0.013(3) 0.009(3)
C5 0.043(5) 0.032(4) 0.072(6) 0.025(4) 0.014(4) 0.014(4)
C6 0.034(4) 0.033(4) 0.033(4) 0.003(3) -0.003(3) 0.011(3)
C7 0.045(5) 0.044(5) 0.052(5) 0.011(4) 0.013(4) 0.029(4)
C8 0.038(5) 0.050(5) 0.074(6) 0.011(5) 0.013(4) 0.024(4)
C9 0.054(5) 0.062(6) 0.043(5) 0.021(4) 0.027(4) 0.030(5)
C11 0.070(6) 0.041(5) 0.041(5) 0.017(4) 0.011(4) 0.024(4)
C12 0.085(7) 0.049(5) 0.049(5) 0.029(4) 0.012(5) 0.034(5)
C13 0.063(6) 0.046(5) 0.053(5) 0.021(4) 0.018(4) 0.022(5)
C21 0.067(6) 0.052(6) 0.105(8) 0.030(6) 0.034(6) 0.042(5)
C22 0.033(5) 0.063(6) 0.086(7) 0.034(5) 0.006(5) 0.021(4)
C23 0.051(5) 0.059(6) 0.083(7) 0.027(5) 0.029(5) 0.037(5)
C31 0.062(6) 0.031(4) 0.062(6) 0.010(4) 0.013(5) 0.018(4)
C32 0.069(6) 0.043(5) 0.041(5) 0.004(4) 0.007(4) 0.016(5)
C33 0.041(5) 0.043(5) 0.059(6) 0.015(4) -0.007(4) 0.012(4)
C41 0.049(5) 0.060(6) 0.096(8) 0.029(5) 0.028(5) 0.036(5)
C42 0.027(4) 0.061(6) 0.092(7) 0.030(5) 0.025(5) 0.018(4)
C43 0.060(6) 0.075(7) 0.051(6) 0.015(5) 0.025(5) 0.028(5)
C51 0.063(6) 0.024(4) 0.088(7) 0.014(4) 0.010(5) 0.007(4)
C52 0.074(7) 0.072(7) 0.072(7) 0.048(6) 0.019(5) 0.033(6)
C53 0.065(6) 0.045(5) 0.099(8) 0.037(5) 0.022(6) 0.035(5)
C61 0.039(5) 0.091(8) 0.067(7) 0.024(6) -0.015(5) 0.011(5)
C62 0.059(6) 0.058(5) 0.040(5) 0.025(4) 0.010(4) 0.027(5)
C63 0.079(7) 0.055(6) 0.043(5) 0.006(4) 0.018(5) 0.036(5)
C71 0.065(6) 0.053(5) 0.074(7) 0.030(5) 0.020(5) 0.034(5)
C72 0.059(6) 0.060(6) 0.090(7) 0.019(5) 0.024(5) 0.041(5)
C73 0.054(5) 0.035(4) 0.065(6) 0.004(4) 0.011(4) 0.023(4)
C81 0.054(6) 0.068(7) 0.090(8) 0.008(6) -0.006(5) 0.031(5)
C82 0.033(5) 0.077(7) 0.123(10) 0.035(7) 0.032(6) 0.026(5)
C83 0.045(5) 0.051(6) 0.077(7) 0.010(5) 0.004(5) 0.015(4)
C91 0.101(9) 0.093(8) 0.066(7) 0.028(6) 0.054(6) 0.058(7)
C92 0.073(7) 0.076(7) 0.073(7) 0.047(6) 0.034(5) 0.042(6)
C93 0.059(6) 0.075(7) 0.048(5) 0.020(5) 0.006(4) 0.035(5)

loop_
_atom_site_label
_atom_site_type_symbol
_atom_site_fract_x
_atom_site_fract_y
_atom_site_fract_z
_atom_site_U_iso_or_equiv
_atom_site_thermal_displace_type
_atom_site_occupancy
_atom_site_calc_flag
_atom_site_refinement_flags
_atom_site_disorder_group
Ta1 Ta 0.11468(2) 0.42561(2) 0.28719(2) 0.02334(11) Uani 1 d . .
Cl1 Cl 0.0899(2) 0.4738(2) 0.43150(11) 0.0390(4) Uani 1 d . .
Cl2 Cl 0.3633(2) 0.5881(2) 0.45281(14) 0.0542(5) Uani 1 d . .
Si1 Si 0.1560(2) 0.7139(2) 0.28731(12) 0.0312(4) Uani 1 d . .
Si2 Si -0.1887(2) 0.1756(2) 0.22428(12) 0.0310(4) Uani 1 d . .
Si3 Si 0.2924(2) 0.3628(2) 0.16815(13) 0.0360(5) Uani 1 d . .
O1 O 0.1450(4) 0.5807(4) 0.2873(3) 0.0293(10) Uani 1 d . .
O2 O -0.0411(4) 0.2859(4) 0.2596(3) 0.0298(10) Uani 1 d . .
O3 O 0.1981(4) 0.3903(4) 0.2159(3) 0.0341(11) Uani 1 d . .
B1 B 0.2204(7) 0.4439(7) 0.4090(5) 0.033(2) Uiso 1 d . .
C01 C 0.2111(6) 0.3362(7) 0.4401(4) 0.036(2) Uani 1 d . .
C02 C 0.1024(7) 0.2363(8) 0.4369(6) 0.053(2) Uani 1 d . .
H02A H 0.0302(7) 0.2344(8) 0.4174(6) 0.080 Uiso 1 d R .
C03 C 0.0937(9) 0.1403(9) 0.4618(7) 0.069(3) Uani 1 d . .
H03A H 0.0165(9) 0.0692(9) 0.4543(7) 0.080 Uiso 1 d R .
C04 C 0.1957(9) 0.1445(8) 0.4940(6) 0.061(3) Uani 1 d . .
H04A H 0.1907(9) 0.0827(8) 0.5171(6) 0.080 Uiso 1 d R .
C05 C 0.3038(9) 0.2405(9) 0.4970(7) 0.072(3) Uani 1 d . .
H05A H 0.3754(9) 0.2414(9) 0.5165(7) 0.080 Uiso 1 d R .
C06 C 0.3126(8) 0.3349(8) 0.4714(6) 0.058(2) Uani 1 d . .
H06A H 0.3902(8) 0.4018(8) 0.4738(6) 0.080 Uiso 1 d R .
C1 C 0.1749(7) 0.7299(7) 0.1817(5) 0.043(2) Uani 1 d . .
C2 C 0.0087(7) 0.7017(7) 0.3065(5) 0.044(2) Uani 1 d . .
C3 C 0.2939(7) 0.8406(7) 0.3717(5) 0.043(2) Uani 1 d . .
C4 C -0.2824(6) 0.2253(7) 0.2806(5) 0.043(2) Uani 1 d . .
C5 C -0.2098(7) 0.0262(7) 0.2402(6) 0.050(2) Uani 1 d . .
C6 C -0.2217(7) 0.1653(7) 0.1119(4) 0.039(2) Uani 1 d . .
C7 C 0.2540(7) 0.2017(7) 0.1682(5) 0.045(2) Uani 1 d . .
C8 C 0.4544(8) 0.4862(8) 0.2293(6) 0.055(2) Uani 1 d . .
C9 C 0.2598(8) 0.3729(8) 0.0605(5) 0.051(2) Uani 1 d . .
C11 C 0.0900(8) 0.6060(7) 0.1164(5) 0.052(2) Uani 1 d . .
H11A H 0.0997(8) 0.6145(7) 0.0639(5) 0.080 Uiso 1 d R .
H11B H 0.1090(8) 0.5475(7) 0.1263(5) 0.080 Uiso 1 d R .
H11C H 0.0085(8) 0.5789(7) 0.1187(5) 0.080 Uiso 1 d R .
C12 C 0.1468(9) 0.8225(8) 0.1616(5) 0.060(2) Uani 1 d . .
H12A H 0.1573(9) 0.8276(8) 0.1086(5) 0.080 Uiso 1 d R .
H12B H 0.0653(9) 0.7974(8) 0.1630(5) 0.080 Uiso 1 d R .
H12C H 0.2001(9) 0.9007(8) 0.2007(5) 0.080 Uiso 1 d R .
C13 C 0.3029(8) 0.7706(8) 0.1733(5) 0.055(2) Uani 1 d . .
H13A H 0.3095(8) 0.7779(8) 0.1202(5) 0.080 Uiso 1 d R .
H13B H 0.3586(8) 0.8476(8) 0.2129(5) 0.080 Uiso 1 d R .
H13C H 0.3208(8) 0.7109(8) 0.1820(5) 0.080 Uiso 1 d R .
C21 C 0.0199(9) 0.8258(8) 0.3336(7) 0.067(3) Uani 1 d . .
H21A H -0.0554(9) 0.8142(8) 0.3424(7) 0.080 Uiso 1 d R .
H21B H 0.0812(9) 0.8750(8) 0.3830(7) 0.080 Uiso 1 d R .
H21C H 0.0408(9) 0.8657(8) 0.2926(7) 0.080 Uiso 1 d R .
C22 C -0.0948(7) 0.6233(9) 0.2296(6) 0.062(3) Uani 1 d . .
H22A H -0.1664(7) 0.6193(9) 0.2408(6) 0.080 Uiso 1 d R .
H22B H -0.0747(7) 0.6590(9) 0.1866(6) 0.080 Uiso 1 d R .
H22C H -0.1082(7) 0.5428(9) 0.2137(6) 0.080 Uiso 1 d R .
C23 C -0.0301(8) 0.6412(8) 0.3726(6) 0.059(2) Uani 1 d . .
H23A H -0.1027(8) 0.6375(8) 0.3808(6) 0.080 Uiso 1 d R .
H23B H -0.0446(8) 0.5604(8) 0.3557(6) 0.080 Uiso 1 d R .
H23C H 0.0311(8) 0.6870(8) 0.4223(6) 0.080 Uiso 1 d R .
C31 C 0.3289(8) 0.9682(7) 0.3665(6) 0.056(2) Uani 1 d . .
H31A H 0.3980(8) 1.0283(7) 0.4096(6) 0.080 Uiso 1 d R .
H31B H 0.3472(8) 0.9761(7) 0.3155(6) 0.080 Uiso 1 d R .
H31C H 0.2631(8) 0.9799(7) 0.3718(6) 0.080 Uiso 1 d R .
C32 C 0.2696(9) 0.8329(8) 0.4548(5) 0.059(2) Uani 1 d . .
H32A H 0.3388(9) 0.8963(8) 0.4966(5) 0.080 Uiso 1 d R .
H32B H 0.2022(9) 0.8418(8) 0.4599(5) 0.080 Uiso 1 d R .
H32C H 0.2519(9) 0.7553(8) 0.4598(5) 0.080 Uiso 1 d R .
C33 C 0.4051(7) 0.8298(8) 0.3693(6) 0.054(2) Uani 1 d . .
H33A H 0.4716(7) 0.8945(8) 0.4122(6) 0.080 Uiso 1 d R .
H33B H 0.3882(7) 0.7530(8) 0.3757(6) 0.080 Uiso 1 d R .
H33C H 0.4248(7) 0.8351(8) 0.3182(6) 0.080 Uiso 1 d R .
C41 C -0.2871(8) 0.3273(9) 0.2562(7) 0.063(3) Uani 1 d . .
H41A H -0.3345(8) 0.3499(9) 0.2853(7) 0.080 Uiso 1 d R .
H41B H -0.2069(8) 0.3962(9) 0.2685(7) 0.080 Uiso 1 d R .
H41C H -0.3220(8) 0.3005(9) 0.1992(7) 0.080 Uiso 1 d R .
C42 C -0.4124(7) 0.1195(8) 0.2659(6) 0.060(3) Uani 1 d . .
H42A H -0.4566(7) 0.1476(8) 0.2946(6) 0.080 Uiso 1 d R .
H42B H -0.4503(7) 0.0873(8) 0.2092(6) 0.080 Uiso 1 d R .
H42C H -0.4109(7) 0.0570(8) 0.2851(6) 0.080 Uiso 1 d R .
C43 C -0.2257(9) 0.2763(9) 0.3727(5) 0.065(3) Uani 1 d . .
H43A H -0.2728(9) 0.3013(9) 0.4003(5) 0.080 Uiso 1 d R .
H43B H -0.2223(9) 0.2148(9) 0.3920(5) 0.080 Uiso 1 d R .
H43C H -0.1460(9) 0.3450(9) 0.3828(5) 0.080 Uiso 1 d R .
C51 C -0.3260(9) -0.0853(7) 0.1823(6) 0.067(3) Uani 1 d . .
H51A H -0.3353(9) -0.1585(7) 0.1910(6) 0.080 Uiso 1 d R .
H51B H -0.3933(9) -0.0790(7) 0.1925(6) 0.080 Uiso 1 d R .
H51C H -0.3221(9) -0.0875(7) 0.1274(6) 0.080 Uiso 1 d R .
C52 C -0.2195(9) 0.0183(9) 0.3260(6) 0.071(3) Uani 1 d . .
H52A H -0.2304(9) -0.0577(9) 0.3300(6) 0.080 Uiso 1 d R .
H52B H -0.1475(9) 0.0841(9) 0.3644(6) 0.080 Uiso 1 d R .
H52C H -0.2870(9) 0.0235(9) 0.3373(6) 0.080 Uiso 1 d R .
C53 C -0.1016(9) 0.0146(8) 0.2249(7) 0.064(3) Uani 1 d . .
H53A H -0.1115(9) -0.0594(8) 0.2324(7) 0.080 Uiso 1 d R .
H53B H -0.0952(9) 0.0150(8) 0.1706(7) 0.080 Uiso 1 d R .
H53C H -0.0301(9) 0.0828(8) 0.2623(7) 0.080 Uiso 1 d R .
C61 C -0.3563(8) 0.0949(10) 0.0688(6) 0.079(3) Uani 1 d . .
H61A H -0.3660(8) 0.0940(10) 0.0133(6) 0.080 Uiso 1 d R .
H61B H -0.3914(8) 0.0130(10) 0.0714(6) 0.080 Uiso 1 d R .
H61C H -0.3955(8) 0.1320(10) 0.0953(6) 0.080 Uiso 1 d R .
C62 C -0.1646(8) 0.2930(8) 0.1019(5) 0.053(2) Uani 1 d . .
H62A H -0.1815(8) 0.2873(8) 0.0457(5) 0.080 Uiso 1 d R .
H62B H -0.1965(8) 0.3365(8) 0.1309(5) 0.080 Uiso 1 d R .
H62C H -0.0793(8) 0.3355(8) 0.1232(5) 0.080 Uiso 1 d R .
C63 C -0.1632(9) 0.1034(8) 0.0653(5) 0.060(2) Uani 1 d . .
H63A H -0.1798(9) 0.0991(8) 0.0094(5) 0.080 Uiso 1 d R .
H63B H -0.0779(9) 0.1489(8) 0.0874(5) 0.080 Uiso 1 d R .
H63C H -0.1965(9) 0.0227(8) 0.0699(5) 0.080 Uiso 1 d R .
C71 C 0.2387(9) 0.1851(8) 0.2514(6) 0.060(2) Uani 1 d . .
H71A H 0.2193(9) 0.1047(8) 0.2507(6) 0.080 Uiso 1 d R .
H71B H 0.3125(9) 0.2439(8) 0.2911(6) 0.080 Uiso 1 d R .
H71C H 0.1755(9) 0.1968(8) 0.2647(6) 0.080 Uiso 1 d R .
C72 C 0.3505(9) 0.1753(9) 0.1469(7) 0.065(3) Uani 1 d . .
H72A H 0.3266(9) 0.0943(9) 0.1477(7) 0.080 Uiso 1 d R .
H72B H 0.3597(9) 0.1822(9) 0.0940(7) 0.080 Uiso 1 d R .
H72C H 0.4255(9) 0.2324(9) 0.1859(7) 0.080 Uiso 1 d R .
C73 C 0.1343(8) 0.1037(7) 0.1066(6) 0.054(2) Uani 1 d . .
H73A H 0.1178(8) 0.0250(7) 0.1083(6) 0.080 Uiso 1 d R .
H73B H 0.0704(8) 0.1142(7) 0.1201(6) 0.080 Uiso 1 d R .
H73C H 0.1403(8) 0.1102(7) 0.0533(6) 0.080 Uiso 1 d R .
C81 C 0.4883(9) 0.4606(10) 0.3066(7) 0.076(3) Uani 1 d . .
H81A H 0.5690(9) 0.5232(10) 0.3355(7) 0.080 Uiso 1 d R .
H81B H 0.4342(9) 0.4597(10) 0.3397(7) 0.080 Uiso 1 d R .
H81C H 0.4822(9) 0.3832(10) 0.2934(7) 0.080 Uiso 1 d R .
C82 C 0.5477(8) 0.4960(10) 0.1796(7) 0.077(3) Uani 1 d . .
H82A H 0.6273(8) 0.5576(10) 0.2113(7) 0.080 Uiso 1 d R .
H82B H 0.5422(8) 0.4190(10) 0.1643(7) 0.080 Uiso 1 d R .
H82C H 0.5308(8) 0.5161(10) 0.1319(7) 0.080 Uiso 1 d R .
C83 C 0.4652(8) 0.6107(8) 0.2552(6) 0.065(3) Uani 1 d . .
H83A H 0.5457(8) 0.6715(8) 0.2856(6) 0.080 Uiso 1 d R .
H83B H 0.4465(8) 0.6311(8) 0.2081(6) 0.080 Uiso 1 d R .
H83C H 0.4102(8) 0.6071(8) 0.2882(6) 0.080 Uiso 1 d R .
C91 C 0.3070(11) 0.3129(10) 0.0020(6) 0.079(3) Uani 1 d . .
H91A H 0.2878(11) 0.3217(10) -0.0499(6) 0.080 Uiso 1 d R .
H91B H 0.3923(11) 0.3502(10) 0.0198(6) 0.080 Uiso 1 d R .
H91C H 0.2683(11) 0.2281(10) -0.0020(6) 0.080 Uiso 1 d R .
C92 C 0.3157(9) 0.5060(9) 0.0585(6) 0.067(3) Uani 1 d . .
H92A H 0.2972(9) 0.5062(9) 0.0038(6) 0.080 Uiso 1 d R .
H92B H 0.2830(9) 0.5449(9) 0.0913(6) 0.080 Uiso 1 d R .
H92C H 0.4012(9) 0.5493(9) 0.0789(6) 0.080 Uiso 1 d R .
C93 C 0.1229(8) 0.3102(9) 0.0246(5) 0.061(2) Uani 1 d . .
H93A H 0.1101(8) 0.3169(9) -0.0289(5) 0.080 Uiso 1 d R .
H93B H 0.0835(8) 0.2259(9) 0.0221(5) 0.080 Uiso 1 d R .
H93C H 0.0904(8) 0.3490(9) 0.0578(5) 0.080 Uiso 1 d R .

loop_
_atom_type_symbol
_atom_type_description
_atom_type_scat_dispersion_real
_atom_type_scat_dispersion_imag
_atom_type_scat_source
C C 0.0033 0.0016 'International Tables Vol C Tables 4.2.6.8 and 6.1.1.4'
H H 0.0000 0.0000 'International Tables Vol C Tables 4.2.6.8 and 6.1.1.4'
O O 0.0106 0.0060 'International Tables Vol C Tables 4.2.6.8 and 6.1.1.4'
Si Si 0.0817 0.0704 'International Tables Vol C Tables 4.2.6.8 and 6.1.1.4'
Cl Cl 0.1484 0.1585 'International Tables Vol C Tables 4.2.6.8 and 6.1.1.4'
Ta Ta -0.7052 6.5227 'International Tables Vol C Tables 4.2.6.8 and 6.1.1.4'
B B 0.0013 0.0007 'International Tables Vol C Tables 4.2.6.8 and 6.1.1.4'

loop_
_geom_angle_atom_site_label_1
_geom_angle_atom_site_label_2
_geom_angle_atom_site_label_3
_geom_angle
_geom_angle_site_symmetry_1
_geom_angle_site_symmetry_3
_geom_angle_publ_flag
O3 Ta1 O1 105.4(2) . . ?
O3 Ta1 O2 106.6(2) . . ?
O1 Ta1 O2 123.5(2) . . ?
O3 Ta1 B1 101.2(2) . . ?
O1 Ta1 B1 108.4(2) . . ?
O2 Ta1 B1 109.4(2) . . ?
O3 Ta1 Cl1 149.3(2) . . ?
O1 Ta1 Cl1 87.65(14) . . ?
O2 Ta1 Cl1 87.74(14) . . ?
B1 Ta1 Cl1 48.1(2) . . ?
B1 Cl1 Ta1 59.3(2) . . ?
O1 Si1 C3 107.4(3) . . ?
O1 Si1 C1 105.7(3) . . ?
C3 Si1 C1 112.2(3) . . ?
O1 Si1 C2 107.4(3) . . ?
C3 Si1 C2 112.1(4) . . ?
C1 Si1 C2 111.7(4) . . ?
O2 Si2 C4 109.4(3) . . ?
O2 Si2 C6 103.5(3) . . ?
C4 Si2 C6 111.3(4) . . ?
O2 Si2 C5 108.6(3) . . ?
C4 Si2 C5 111.1(4) . . ?
C6 Si2 C5 112.6(4) . . ?
O3 Si3 C9 106.3(3) . . ?
O3 Si3 C7 106.3(3) . . ?
C9 Si3 C7 112.3(4) . . ?
O3 Si3 C8 107.1(3) . . ?
C9 Si3 C8 112.2(4) . . ?
C7 Si3 C8 112.1(4) . . ?
Si1 O1 Ta1 173.6(3) . . ?
Si2 O2 Ta1 168.6(3) . . ?
Si3 O3 Ta1 168.6(3) . . ?
C01 B1 Cl2 114.4(5) . . ?
C01 B1 Cl1 110.9(5) . . ?
Cl2 B1 Cl1 107.5(4) . . ?
C01 B1 Ta1 126.4(5) . . ?
Cl2 B1 Ta1 114.7(4) . . ?
Cl1 B1 Ta1 72.6(3) . . ?
C02 C01 C06 115.6(7) . . ?
C02 C01 B1 122.3(7) . . ?
C06 C01 B1 122.1(7) . . ?
C01 C02 C03 122.5(8) . . ?
C04 C03 C02 119.8(9) . . ?
C05 C04 C03 119.0(8) . . ?
C04 C05 C06 121.2(9) . . ?
C05 C06 C01 121.8(8) . . ?
C12 C1 C13 107.0(7) . . ?
C12 C1 C11 108.1(7) . . ?
C13 C1 C11 107.0(7) . . ?
C12 C1 Si1 112.4(6) . . ?
C13 C1 Si1 112.2(6) . . ?
C11 C1 Si1 110.0(5) . . ?
C23 C2 C21 106.8(7) . . ?
C23 C2 C22 107.0(7) . . ?
C21 C2 C22 107.8(7) . . ?
C23 C2 Si1 111.0(5) . . ?
C21 C2 Si1 112.9(6) . . ?
C22 C2 Si1 111.0(6) . . ?
C32 C3 C31 108.5(7) . . ?
C32 C3 C33 106.0(7) . . ?
C31 C3 C33 107.2(7) . . ?
C32 C3 Si1 110.4(5) . . ?
C31 C3 Si1 112.2(6) . . ?
C33 C3 Si1 112.2(6) . . ?
C41 C4 C42 107.9(7) . . ?
C41 C4 C43 105.7(8) . . ?
C42 C4 C43 108.2(7) . . ?
C41 C4 Si2 112.1(6) . . ?
C42 C4 Si2 112.1(6) . . ?
C43 C4 Si2 110.6(6) . . ?
C52 C5 C51 106.2(7) . . ?
C52 C5 C53 106.9(8) . . ?
C51 C5 C53 109.0(8) . . ?
C52 C5 Si2 113.6(7) . . ?
C51 C5 Si2 110.9(6) . . ?
C53 C5 Si2 110.0(5) . . ?
C62 C6 C61 107.6(7) . . ?
C62 C6 C63 106.0(7) . . ?
C61 C6 C63 107.7(7) . . ?
C62 C6 Si2 110.4(5) . . ?
C61 C6 Si2 114.8(6) . . ?
C63 C6 Si2 110.0(6) . . ?
C72 C7 C71 108.2(7) . . ?
C72 C7 C73 107.5(7) . . ?
C71 C7 C73 107.0(7) . . ?
C72 C7 Si3 112.7(6) . . ?
C71 C7 Si3 110.4(6) . . ?
C73 C7 Si3 110.9(6) . . ?
C81 C8 C83 106.9(8) . . ?
C81 C8 C82 107.9(8) . . ?
C83 C8 C82 108.5(8) . . ?
C81 C8 Si3 111.7(6) . . ?
C83 C8 Si3 109.7(6) . . ?
C82 C8 Si3 112.0(7) . . ?
C91 C9 C92 107.1(7) . . ?
C91 C9 C93 107.2(8) . . ?
C92 C9 C93 105.8(8) . . ?
C91 C9 Si3 112.6(7) . . ?
C92 C9 Si3 112.4(6) . . ?
C93 C9 Si3 111.2(6) . . ?

loop_
_geom_bond_atom_site_label_1
_geom_bond_atom_site_label_2
_geom_bond_distance
_geom_bond_site_symmetry_2
_geom_bond_publ_flag
Ta1 O3 1.875(5) . ?
Ta1 O1 1.885(4) . ?
Ta1 O2 1.890(4) . ?
Ta1 B1 2.308(8) . ?
Ta1 Cl1 2.561(2) . ?
Cl1 B1 1.999(8) . ?
Cl2 B1 1.828(8) . ?
Si1 O1 1.693(5) . ?
Si1 C3 1.924(8) . ?
Si1 C1 1.925(8) . ?
Si1 C2 1.936(8) . ?
Si2 O2 1.699(4) . ?
Si2 C4 1.921(8) . ?
Si2 C6 1.923(8) . ?
Si2 C5 1.938(8) . ?
Si3 O3 1.702(5) . ?
Si3 C9 1.927(9) . ?
Si3 C7 1.931(8) . ?
Si3 C8 1.934(9) . ?
B1 C01 1.582(11) . ?
C01 C02 1.380(11) . ?
C01 C06 1.395(11) . ?
C02 C03 1.380(12) . ?
C03 C04 1.369(13) . ?
C04 C05 1.353(13) . ?
C05 C06 1.368(12) . ?
C1 C12 1.531(11) . ?
C1 C13 1.533(12) . ?
C1 C11 1.547(11) . ?
C2 C23 1.530(12) . ?
C2 C21 1.534(11) . ?
C2 C22 1.543(12) . ?
C3 C32 1.531(11) . ?
C3 C31 1.540(11) . ?
C3 C33 1.541(12) . ?
C4 C41 1.520(12) . ?
C4 C42 1.540(10) . ?
C4 C43 1.546(12) . ?
C5 C52 1.537(13) . ?
C5 C51 1.543(12) . ?
C5 C53 1.548(12) . ?
C6 C62 1.534(11) . ?
C6 C61 1.544(11) . ?
C6 C63 1.547(11) . ?
C7 C72 1.533(11) . ?
C7 C71 1.531(12) . ?
C7 C73 1.544(11) . ?
C8 C81 1.529(14) . ?
C8 C83 1.541(12) . ?
C8 C82 1.547(12) . ?
C9 C91 1.528(12) . ?
C9 C92 1.550(12) . ?
C9 C93 1.553(12) . ?
